data_7225128
loop_
_publ_author_name
'Mehrotra, Sonam'
'Angamuthu, Raja'

_publ_section_title
;
 Janus head type lone pair--\p--lone pair and S&#x22EF;F&#x22EF;S
 interactions in retaining hexafluorobenzene
;
_journal_issue 23
_journal_name_full CrystEngComm
_journal_page_first 4438
_journal_paper_doi 10.1039/C6CE00496B
_journal_volume 18
_journal_year 2016
_chemical_formula_moiety 'C21 H12 Cl3 N3 S3'
_chemical_formula_sum 'C21 H12 Cl3 N3 S3'
_chemical_formula_weight 508.87
_chemical_name_systematic 2,4,6-tris((4-chlorophenyl)thio)-1,3,5-triazine
_space_group_crystal_system monoclinic
_space_group_IT_number 14
_space_group_name_Hall '-P 2yn'
_space_group_name_H-M_alt 'P 1 21/n 1'
_symmetry_space_group_name_Hall '-P 2yn'
_symmetry_space_group_name_H-M 'P 1 21/n 1'
_atom_sites_solution_hydrogens geom
_audit_creation_method SHELXL-2014/7
_audit_update_record
;
2015-05-28 deposited with the CCDC.
2016-04-13 downloaded from the CCDC.
;
_cell_angle_alpha 90
_cell_angle_beta 90.980(5)
_cell_angle_gamma 90
_cell_formula_units_Z 4
_cell_length_a 10.233(3)
_cell_length_b 14.350(4)
_cell_length_c 14.563(4)
_cell_measurement_reflns_used 2926
_cell_measurement_temperature 123(2)
_cell_measurement_theta_max 26.857
_cell_measurement_theta_min 2.797
_cell_volume 2138.2(10)
_computing_cell_refinement 'Bruker Apex 2'
_computing_data_collection 'Bruker Apex 2'
_computing_data_reduction 'Bruker Saint'
_computing_molecular_graphics 'Bruker SHELXTL (Sheldrick, 2008)'
_computing_publication_material 'Bruker SHELXTL (Sheldrick, 2008)'
_computing_structure_refinement 'SHELXL-2014/7 (Sheldrick, 2008)'
_computing_structure_solution 'Sir92 (Altomare et a. 1993)'
_diffrn_ambient_temperature 123(2)
_diffrn_measured_fraction_theta_full 0.995
_diffrn_measured_fraction_theta_max 0.923
_diffrn_measurement_device_type 'Bruker Apex 2'
_diffrn_measurement_method '\w scans'
_diffrn_radiation_type MoK\a
_diffrn_radiation_wavelength 0.71073
_diffrn_reflns_av_R_equivalents 0.0623
_diffrn_reflns_av_unetI/netI 0.0730
_diffrn_reflns_Laue_measured_fraction_full 0.995
_diffrn_reflns_Laue_measured_fraction_max 0.923
_diffrn_reflns_limit_h_max 13
_diffrn_reflns_limit_h_min -9
_diffrn_reflns_limit_k_max 19
_diffrn_reflns_limit_k_min -18
_diffrn_reflns_limit_l_max 19
_diffrn_reflns_limit_l_min -19
_diffrn_reflns_number 12975
_diffrn_reflns_point_group_measured_fraction_full 0.995
_diffrn_reflns_point_group_measured_fraction_max 0.923
_diffrn_reflns_theta_full 25.500
_diffrn_reflns_theta_max 28.391
_diffrn_reflns_theta_min 1.993
_exptl_absorpt_coefficient_mu 0.737
_exptl_absorpt_correction_T_max 1.000
_exptl_absorpt_correction_T_min 0.595
_exptl_absorpt_correction_type multi-scan
_exptl_absorpt_process_details 'Sadabs (Sheldrick, 1996)'
_exptl_crystal_colour colorless
_exptl_crystal_density_diffrn 1.581
_exptl_crystal_description prism
_exptl_crystal_F_000 1032
_exptl_crystal_size_max 0.17
_exptl_crystal_size_mid 0.15
_exptl_crystal_size_min 0.08
_refine_diff_density_max 0.739
_refine_diff_density_min -0.474
_refine_diff_density_rms 0.111
_refine_ls_extinction_method none
_refine_ls_goodness_of_fit_ref 1.060
_refine_ls_hydrogen_treatment constr
_refine_ls_matrix_type full
_refine_ls_number_parameters 271
_refine_ls_number_reflns 4952
_refine_ls_number_restraints 0
_refine_ls_restrained_S_all 1.060
_refine_ls_R_factor_all 0.0800
_refine_ls_R_factor_gt 0.0461
_refine_ls_shift/su_max 0.000
_refine_ls_shift/su_mean 0.000
_refine_ls_structure_factor_coef Fsqd
_refine_ls_weighting_details 'w=1/[\s^2^(Fo^2^)+(0.0558P)^2^+0.6679P] where P=(Fo^2^+2Fc^2^)/3'
_refine_ls_weighting_scheme calc
_refine_ls_wR_factor_gt 0.1043
_refine_ls_wR_factor_ref 0.1298
_reflns_Friedel_coverage 0.000
_reflns_number_gt 3554
_reflns_number_total 4952
_reflns_threshold_expression 'I > 2\s(I)'
_cod_data_source_file c6ce00496b2.cif
_cod_data_source_block shelx
_cod_depositor_comments 'Adding full bibliography for 7225126--7225134.cif.'
_cod_original_cell_volume 2138.1(10)
_cod_database_code 7225128
_shelx_shelxl_version_number 2014/7
_shelx_space_group_comment
; 
The symmetry employed for this shelxl refinement is uniquely defined 
by the following loop, which should always be used as a source of 
symmetry information in preference to the above space-group names. 
They are only intended as comments. 
;

loop_
_space_group_symop_operation_xyz
'x, y, z'
'-x+1/2, y+1/2, -z+1/2'
'-x, -y, -z'
'x-1/2, -y-1/2, z-1/2'

loop_
_atom_site_label
_atom_site_type_symbol
_atom_site_fract_x
_atom_site_fract_y
_atom_site_fract_z
_atom_site_U_iso_or_equiv
_atom_site_adp_type
_atom_site_occupancy
_atom_site_site_symmetry_order
_atom_site_calc_flag
_atom_site_refinement_flags_posn
_atom_site_refinement_flags_adp
Cl1 Cl 0.44793(8) -0.11593(5) 0.37374(5) 0.0315(2) Uani 1 1 d . .
Cl2 Cl 0.38715(8) 0.83369(6) 0.80323(5) 0.0343(2) Uani 1 1 d . .
Cl3 Cl 0.56258(9) 0.66046(5) 0.92958(5) 0.0348(2) Uani 1 1 d . .
S1 S 0.15083(7) 0.26487(5) 0.35743(5) 0.02562(19) Uani 1 1 d . .
S2 S 0.14488(8) 0.60214(5) 0.47778(5) 0.02630(19) Uani 1 1 d . .
S3 S 0.47215(7) 0.35392(5) 0.63071(5) 0.02357(18) Uani 1 1 d . .
N1 N 0.3156(2) 0.31945(15) 0.49366(15) 0.0217(5) Uani 1 1 d . .
N2 N 0.1651(2) 0.42924(16) 0.42866(15) 0.0228(5) Uani 1 1 d . .
N3 N 0.3061(2) 0.47528(15) 0.55242(15) 0.0203(5) Uani 1 1 d . .
C1 C 0.2204(3) 0.34436(19) 0.43553(19) 0.0210(6) Uani 1 1 d . .
C2 C 0.2139(3) 0.49095(19) 0.48871(19) 0.0216(6) Uani 1 1 d . .
C3 C 0.3512(3) 0.38797(19) 0.55095(19) 0.0213(6) Uani 1 1 d . .
C4 C 0.2452(3) 0.16139(19) 0.36935(19) 0.0218(6) Uani 1 1 d . .
C5 C 0.2898(3) 0.1230(2) 0.28824(19) 0.0237(6) Uani 1 1 d . .
H5A H 0.2782 0.1557 0.2320 0.028 Uiso 1 1 calc R U
C6 C 0.3516(3) 0.0368(2) 0.2893(2) 0.0254(6) Uani 1 1 d . .
H6A H 0.3807 0.0094 0.2339 0.030 Uiso 1 1 calc R U
C7 C 0.3699(3) -0.00818(18) 0.3723(2) 0.0230(6) Uani 1 1 d . .
C8 C 0.3261(3) 0.0301(2) 0.4538(2) 0.0270(7) Uani 1 1 d . .
H8A H 0.3401 -0.0020 0.5102 0.032 Uiso 1 1 calc R U
C9 C 0.2626(3) 0.1146(2) 0.45253(19) 0.0250(6) Uani 1 1 d . .
H9A H 0.2309 0.1407 0.5078 0.030 Uiso 1 1 calc R U
C10 C 0.2192(3) 0.66283(19) 0.57127(19) 0.0224(6) Uani 1 1 d . .
C11 C 0.3098(3) 0.7319(2) 0.5534(2) 0.0261(7) Uani 1 1 d . .
H11A H 0.3354 0.7433 0.4920 0.031 Uiso 1 1 calc R U
C12 C 0.3634(3) 0.7844(2) 0.6246(2) 0.0264(7) Uani 1 1 d . .
H12A H 0.4256 0.8318 0.6126 0.032 Uiso 1 1 calc R U
C13 C 0.3244(3) 0.7662(2) 0.71347(19) 0.0245(6) Uani 1 1 d . .
C14 C 0.2355(3) 0.6966(2) 0.7326(2) 0.0261(6) Uani 1 1 d . .
H14A H 0.2112 0.6845 0.7942 0.031 Uiso 1 1 calc R U
C15 C 0.1827(3) 0.64508(19) 0.6613(2) 0.0246(6) Uani 1 1 d . .
H15A H 0.1212 0.5973 0.6736 0.030 Uiso 1 1 calc R U
C16 C 0.4805(3) 0.4480(2) 0.70944(19) 0.0219(6) Uani 1 1 d . .
C17 C 0.5357(3) 0.5332(2) 0.6867(2) 0.0248(6) Uani 1 1 d . .
H17A H 0.5582 0.5456 0.6249 0.030 Uiso 1 1 calc R U
C18 C 0.5580(3) 0.59983(19) 0.7535(2) 0.0254(6) Uani 1 1 d . .
H18A H 0.5959 0.6581 0.7381 0.030 Uiso 1 1 calc R U
C19 C 0.5245(3) 0.58073(19) 0.84308(19) 0.0236(6) Uani 1 1 d . .
C20 C 0.4644(3) 0.4980(2) 0.8665(2) 0.0264(7) Uani 1 1 d . .
H20A H 0.4378 0.4872 0.9277 0.032 Uiso 1 1 calc R U
C21 C 0.4434(3) 0.43107(19) 0.79948(19) 0.0236(6) Uani 1 1 d . .
H21A H 0.4035 0.3735 0.8149 0.028 Uiso 1 1 calc R U

loop_
_atom_site_aniso_label
_atom_site_aniso_U_11
_atom_site_aniso_U_22
_atom_site_aniso_U_33
_atom_site_aniso_U_23
_atom_site_aniso_U_13
_atom_site_aniso_U_12
Cl1 0.0352(5) 0.0225(4) 0.0368(4) -0.0021(3) 0.0011(3) 0.0028(3)
Cl2 0.0319(5) 0.0409(5) 0.0301(4) -0.0072(3) 0.0038(3) -0.0038(3)
Cl3 0.0494(5) 0.0239(4) 0.0309(4) -0.0047(3) -0.0058(4) -0.0081(3)
S1 0.0263(4) 0.0233(4) 0.0270(4) -0.0012(3) -0.0063(3) 0.0009(3)
S2 0.0294(4) 0.0218(4) 0.0275(4) 0.0007(3) -0.0040(3) 0.0070(3)
S3 0.0253(4) 0.0199(4) 0.0253(4) -0.0022(3) -0.0043(3) 0.0052(3)
N1 0.0220(13) 0.0202(12) 0.0227(12) 0.0018(10) -0.0001(10) 0.0009(10)
N2 0.0225(13) 0.0237(12) 0.0224(12) 0.0020(10) 0.0021(10) -0.0013(10)
N3 0.0221(13) 0.0161(11) 0.0227(12) 0.0011(9) 0.0008(10) 0.0021(10)
C1 0.0196(15) 0.0190(14) 0.0244(14) 0.0036(11) 0.0020(12) 0.0007(11)
C2 0.0213(15) 0.0221(14) 0.0217(14) 0.0043(11) 0.0095(12) -0.0005(12)
C3 0.0199(15) 0.0210(14) 0.0230(14) 0.0013(11) 0.0029(12) -0.0009(11)
C4 0.0187(15) 0.0213(14) 0.0254(14) -0.0011(11) -0.0022(12) -0.0033(11)
C5 0.0225(16) 0.0273(15) 0.0213(14) 0.0005(12) -0.0028(12) -0.0037(12)
C6 0.0276(17) 0.0237(15) 0.0248(15) -0.0064(12) 0.0014(13) -0.0053(12)
C7 0.0215(15) 0.0156(13) 0.0317(16) -0.0022(11) -0.0039(13) -0.0036(11)
C8 0.0328(18) 0.0246(15) 0.0234(15) 0.0038(12) -0.0019(13) -0.0040(13)
C9 0.0295(17) 0.0243(15) 0.0211(14) -0.0035(12) 0.0019(12) -0.0029(13)
C10 0.0257(16) 0.0185(14) 0.0232(14) 0.0025(11) 0.0002(12) 0.0088(12)
C11 0.0283(17) 0.0266(15) 0.0234(14) 0.0045(12) 0.0021(13) 0.0060(13)
C12 0.0259(16) 0.0228(15) 0.0305(16) 0.0049(12) 0.0039(13) 0.0019(13)
C13 0.0232(16) 0.0246(15) 0.0257(15) -0.0040(12) 0.0008(12) 0.0077(12)
C14 0.0264(17) 0.0258(15) 0.0262(15) 0.0011(12) 0.0058(13) 0.0049(13)
C15 0.0242(16) 0.0189(14) 0.0308(16) 0.0037(12) 0.0047(13) 0.0022(12)
C16 0.0168(14) 0.0225(14) 0.0262(14) 0.0012(12) -0.0034(12) 0.0027(11)
C17 0.0233(16) 0.0257(15) 0.0254(15) 0.0050(12) 0.0035(12) 0.0020(12)
C18 0.0250(16) 0.0179(14) 0.0333(16) -0.0003(12) -0.0002(13) -0.0018(12)
C19 0.0243(16) 0.0218(14) 0.0243(14) -0.0040(12) -0.0054(12) 0.0011(12)
C20 0.0334(18) 0.0213(15) 0.0245(15) 0.0024(12) -0.0026(13) -0.0027(13)
C21 0.0253(16) 0.0183(14) 0.0269(15) 0.0034(11) -0.0031(12) -0.0016(12)

loop_
_atom_type_symbol
_atom_type_description
_atom_type_scat_dispersion_real
_atom_type_scat_dispersion_imag
_atom_type_scat_source
C C 0.0033 0.0016 'International Tables Vol C Tables 4.2.6.8 and 6.1.1.4'
H H 0.0000 0.0000 'International Tables Vol C Tables 4.2.6.8 and 6.1.1.4'
N N 0.0061 0.0033 'International Tables Vol C Tables 4.2.6.8 and 6.1.1.4'
Cl Cl 0.1484 0.1585 'International Tables Vol C Tables 4.2.6.8 and 6.1.1.4'
S S 0.1246 0.1234 'International Tables Vol C Tables 4.2.6.8 and 6.1.1.4'

loop_
_geom_angle_atom_site_label_1
_geom_angle_atom_site_label_2
_geom_angle_atom_site_label_3
_geom_angle
C1 S1 C4 105.44(13)
C2 S2 C10 102.15(13)
C3 S3 C16 104.02(13)
C1 N1 C3 112.9(2)
C2 N2 C1 113.5(2)
C2 N3 C3 112.9(2)
N1 C1 N2 126.4(3)
N1 C1 S1 121.6(2)
N2 C1 S1 112.0(2)
N3 C2 N2 126.7(3)
N3 C2 S2 119.8(2)
N2 C2 S2 113.5(2)
N3 C3 N1 127.5(3)
N3 C3 S3 119.5(2)
N1 C3 S3 113.0(2)
C5 C4 C9 120.6(3)
C5 C4 S1 115.7(2)
C9 C4 S1 123.3(2)
C4 C5 C6 120.0(3)
C4 C5 H5A 120.0
C6 C5 H5A 120.0
C7 C6 C5 118.8(3)
C7 C6 H6A 120.6
C5 C6 H6A 120.6
C6 C7 C8 121.5(3)
C6 C7 Cl1 118.8(2)
C8 C7 Cl1 119.7(2)
C9 C8 C7 119.7(3)
C9 C8 H8A 120.1
C7 C8 H8A 120.1
C8 C9 C4 119.3(3)
C8 C9 H9A 120.3
C4 C9 H9A 120.3
C11 C10 C15 119.9(3)
C11 C10 S2 119.1(2)
C15 C10 S2 120.9(2)
C10 C11 C12 120.4(3)
C10 C11 H11A 119.8
C12 C11 H11A 119.8
C13 C12 C11 118.6(3)
C13 C12 H12A 120.7
C11 C12 H12A 120.7
C14 C13 C12 121.7(3)
C14 C13 Cl2 119.1(2)
C12 C13 Cl2 119.2(2)
C15 C14 C13 119.1(3)
C15 C14 H14A 120.5
C13 C14 H14A 120.5
C14 C15 C10 120.2(3)
C14 C15 H15A 119.9
C10 C15 H15A 119.9
C17 C16 C21 119.7(3)
C17 C16 S3 122.1(2)
C21 C16 S3 117.7(2)
C18 C17 C16 120.3(3)
C18 C17 H17A 119.8
C16 C17 H17A 119.8
C17 C18 C19 119.1(3)
C17 C18 H18A 120.4
C19 C18 H18A 120.4
C18 C19 C20 121.4(3)
C18 C19 Cl3 119.8(2)
C20 C19 Cl3 118.8(2)
C21 C20 C19 119.1(3)
C21 C20 H20A 120.4
C19 C20 H20A 120.4
C20 C21 C16 120.1(3)
C20 C21 H21A 119.9
C16 C21 H21A 119.9

loop_
_geom_bond_atom_site_label_1
_geom_bond_atom_site_label_2
_geom_bond_distance
Cl1 C7 1.740(3)
Cl2 C13 1.741(3)
Cl3 C19 1.741(3)
S1 C1 1.753(3)
S1 C4 1.778(3)
S2 C2 1.751(3)
S2 C10 1.776(3)
S3 C3 1.752(3)
S3 C16 1.772(3)
N1 C1 1.329(4)
N1 C3 1.336(3)
N2 C2 1.336(4)
N2 C1 1.346(3)
N3 C2 1.331(4)
N3 C3 1.336(3)
C4 C5 1.388(4)
C4 C9 1.394(4)
C5 C6 1.389(4)
C5 H5A 0.9500
C6 C7 1.380(4)
C6 H6A 0.9500
C7 C8 1.389(4)
C8 C9 1.376(4)
C8 H8A 0.9500
C9 H9A 0.9500
C10 C11 1.385(4)
C10 C15 1.393(4)
C11 C12 1.387(4)
C11 H11A 0.9500
C12 C13 1.386(4)
C12 H12A 0.9500
C13 C14 1.382(4)
C14 C15 1.378(4)
C14 H14A 0.9500
C15 H15A 0.9500
C16 C17 1.389(4)
C16 C21 1.393(4)
C17 C18 1.380(4)
C17 H17A 0.9500
C18 C19 1.382(4)
C18 H18A 0.9500
C19 C20 1.383(4)
C20 C21 1.383(4)
C20 H20A 0.9500
C21 H21A 0.9500

loop_
_geom_hbond_atom_site_label_D
_geom_hbond_atom_site_label_H
_geom_hbond_atom_site_label_A
_geom_hbond_distance_DH
_geom_hbond_distance_HA
_geom_hbond_distance_DA
_geom_hbond_angle_DHA
_geom_hbond_site_symmetry_A
C6 H6A N2 0.95 2.67 3.531(4) 151.6 2_545
C11 H11A Cl1 0.95 2.90 3.706(3) 142.8 1_565
C11 H11A S3 0.95 3.02 3.726(3) 132.0 3_666
C20 H20A Cl3 0.95 2.97 3.754(3) 141.1 3_667

loop_
_geom_torsion_atom_site_label_1
_geom_torsion_atom_site_label_2
_geom_torsion_atom_site_label_3
_geom_torsion_atom_site_label_4
_geom_torsion
C3 N1 C1 N2 2.7(4)
C3 N1 C1 S1 -176.7(2)
C2 N2 C1 N1 -0.8(4)
C2 N2 C1 S1 178.58(19)
C4 S1 C1 N1 -5.7(3)
C4 S1 C1 N2 174.9(2)
C3 N3 C2 N2 1.3(4)
C3 N3 C2 S2 -178.5(2)
C1 N2 C2 N3 -1.4(4)
C1 N2 C2 S2 178.4(2)
C10 S2 C2 N3 -4.8(3)
C10 S2 C2 N2 175.4(2)
C2 N3 C3 N1 1.1(4)
C2 N3 C3 S3 -179.38(19)
C1 N1 C3 N3 -2.8(4)
C1 N1 C3 S3 177.6(2)
C16 S3 C3 N3 10.4(3)
C16 S3 C3 N1 -170.0(2)
C1 S1 C4 C5 -130.0(2)
C1 S1 C4 C9 56.8(3)
C9 C4 C5 C6 0.6(4)
S1 C4 C5 C6 -172.7(2)
C4 C5 C6 C7 -1.5(4)
C5 C6 C7 C8 1.1(4)
C5 C6 C7 Cl1 -179.7(2)
C6 C7 C8 C9 0.3(5)
Cl1 C7 C8 C9 -179.0(2)
C7 C8 C9 C4 -1.2(4)
C5 C4 C9 C8 0.8(4)
S1 C4 C9 C8 173.5(2)
C2 S2 C10 C11 110.3(2)
C2 S2 C10 C15 -72.9(3)
C15 C10 C11 C12 -0.8(4)
S2 C10 C11 C12 176.0(2)
C10 C11 C12 C13 0.0(4)
C11 C12 C13 C14 1.0(4)
C11 C12 C13 Cl2 -178.2(2)
C12 C13 C14 C15 -1.2(4)
Cl2 C13 C14 C15 178.0(2)
C13 C14 C15 C10 0.3(4)
C11 C10 C15 C14 0.7(4)
S2 C10 C15 C14 -176.1(2)
C3 S3 C16 C17 -72.5(3)
C3 S3 C16 C21 114.7(2)
C21 C16 C17 C18 2.2(4)
S3 C16 C17 C18 -170.4(2)
C16 C17 C18 C19 -0.1(4)
C17 C18 C19 C20 -2.6(5)
C17 C18 C19 Cl3 175.4(2)
C18 C19 C20 C21 3.3(5)
Cl3 C19 C20 C21 -174.8(2)
C19 C20 C21 C16 -1.1(4)
C17 C16 C21 C20 -1.6(4)
S3 C16 C21 C20 171.3(2)
